data_2228146
loop_
_publ_author_name
'Tai, Xiao-Xi'
'Sun, Jing'

_publ_section_title
;
 Isopropyl 4-chloro-3,5-dinitrobenzoate
;
_journal_coeditor_code XU5065
_journal_issue 11
_journal_name_full 'Acta Crystallographica Section E'
_journal_page_first o2986
_journal_paper_doi 10.1107/S160053681004359X
_journal_volume 66
_journal_year 2010
_chemical_formula_iupac 'C10 H9 Cl N2 O6'
_chemical_formula_moiety 'C10 H9 Cl N2 O6'
_chemical_formula_sum 'C10 H9 Cl N2 O6'
_chemical_formula_weight 288.64
_chemical_name_systematic
;
Isopropyl 4-chloro-3,5-dinitrobenzoate
;
_space_group_IT_number 2
_symmetry_cell_setting triclinic
_symmetry_space_group_name_Hall '-P 1'
_symmetry_space_group_name_H-M 'P -1'
_atom_sites_solution_hydrogens geom
_atom_sites_solution_primary direct
_atom_sites_solution_secondary difmap
_audit_creation_method SHELXL97
_cell_angle_alpha 69.483(12)
_cell_angle_beta 87.75(2)
_cell_angle_gamma 89.61(2)
_cell_formula_units_Z 2
_cell_length_a 4.703(2)
_cell_length_b 10.783(5)
_cell_length_c 12.734(5)
_cell_measurement_reflns_used 1327
_cell_measurement_temperature 103(2)
_cell_measurement_theta_max 27.48
_cell_measurement_theta_min 3.07
_cell_volume 604.3(5)
_computing_cell_refinement 'RAPID-AUTO (Rigaku, 2004)'
_computing_data_collection 'RAPID-AUTO (Rigaku, 2004)'
_computing_data_reduction 'RAPID-AUTO (Rigaku, 2004)'
_computing_molecular_graphics 'SHELXTL (Sheldrick, 2008)'
_computing_publication_material 'SHELXTL (Sheldrick, 2008)'
_computing_structure_refinement 'SHELXTL (Sheldrick, 2008)'
_computing_structure_solution 'SHELXTL (Sheldrick, 2008)'
_diffrn_ambient_temperature 103(2)
_diffrn_measured_fraction_theta_full 0.974
_diffrn_measured_fraction_theta_max 0.974
_diffrn_measurement_device_type 'Rigaku SPIDER'
_diffrn_measurement_method \w
_diffrn_radiation_monochromator graphite
_diffrn_radiation_source 'Rotating Anode'
_diffrn_radiation_type MoK\a
_diffrn_radiation_wavelength 0.71073
_diffrn_reflns_av_R_equivalents 0.0304
_diffrn_reflns_av_sigmaI/netI 0.0589
_diffrn_reflns_limit_h_max 6
_diffrn_reflns_limit_h_min -6
_diffrn_reflns_limit_k_max 13
_diffrn_reflns_limit_k_min -14
_diffrn_reflns_limit_l_max 15
_diffrn_reflns_limit_l_min -16
_diffrn_reflns_number 5643
_diffrn_reflns_theta_full 27.48
_diffrn_reflns_theta_max 27.48
_diffrn_reflns_theta_min 3.79
_diffrn_standards_decay_% 0
_diffrn_standards_interval_count 0
_diffrn_standards_interval_time 0
_diffrn_standards_number 0
_exptl_absorpt_coefficient_mu 0.342
_exptl_absorpt_correction_T_max 0.9666
_exptl_absorpt_correction_T_min 0.8298
_exptl_absorpt_correction_type multi-scan
_exptl_absorpt_process_details '(ABSCOR; Higashi, 1995)'
_exptl_crystal_colour colourless
_exptl_crystal_density_diffrn 1.586
_exptl_crystal_density_method 'not measured'
_exptl_crystal_description prism
_exptl_crystal_F_000 296
_exptl_crystal_size_max 0.57
_exptl_crystal_size_mid 0.22
_exptl_crystal_size_min 0.10
_refine_diff_density_max 0.377
_refine_diff_density_min -0.270
_refine_ls_extinction_method none
_refine_ls_goodness_of_fit_ref 0.998
_refine_ls_hydrogen_treatment constr
_refine_ls_matrix_type full
_refine_ls_number_parameters 174
_refine_ls_number_reflns 2689
_refine_ls_number_restraints 0
_refine_ls_restrained_S_all 0.998
_refine_ls_R_factor_all 0.0731
_refine_ls_R_factor_gt 0.0436
_refine_ls_shift/su_max 0.000
_refine_ls_shift/su_mean 0.000
_refine_ls_structure_factor_coef Fsqd
_refine_ls_weighting_details 'calc w = 1/[\s^2^(Fo^2^)+(0.0496P)^2^+0.2190P] where P=(Fo^2^+2Fc^2^)/3'
_refine_ls_weighting_scheme calc
_refine_ls_wR_factor_gt 0.0975
_refine_ls_wR_factor_ref 0.1135
_reflns_number_gt 1756
_reflns_number_total 2689
_reflns_threshold_expression I>2\s(I)
_cod_data_source_file xu5065.cif
_cod_data_source_block I
_cod_database_code 2228146
_cod_database_fobs_code 2228146

loop_
_symmetry_equiv_pos_as_xyz
'x, y, z'
'-x, -y, -z'

loop_
_atom_site_type_symbol
_atom_site_label
_atom_site_fract_x
_atom_site_fract_y
_atom_site_fract_z
_atom_site_U_iso_or_equiv
_atom_site_adp_type
_atom_site_calc_flag
_atom_site_refinement_flags
_atom_site_occupancy
_atom_site_disorder_assembly
_atom_site_disorder_group
Cl Cl1 1.35262(13) 0.43193(6) 0.65836(5) 0.02487(18) Uani d . 1 . .
O O1 0.4518(3) 0.85871(15) 0.76139(13) 0.0185(4) Uani d . 1 . .
O O2 0.3137(3) 0.67501(15) 0.90566(13) 0.0208(4) Uani d . 1 . .
O O3 1.2776(4) 0.83028(19) 0.51714(14) 0.0338(5) Uani d . 1 . .
O O4 1.1930(4) 0.66488(19) 0.46231(15) 0.0359(5) Uani d . 1 . .
O O5 1.2157(4) 0.31097(18) 0.93908(16) 0.0343(5) Uani d . 1 . .
O O6 0.8756(4) 0.24121(18) 0.86381(17) 0.0364(5) Uani d . 1 . .
N N1 1.1805(4) 0.7201(2) 0.53094(17) 0.0240(5) Uani d . 1 . .
N N2 1.0218(4) 0.3277(2) 0.87522(18) 0.0226(5) Uani d . 1 . .
C C1 0.8350(5) 0.7223(2) 0.67783(18) 0.0170(5) Uani d . 1 . .
H H1 0.7969 0.8119 0.6342 0.020 Uiso calc R 1 . .
C C2 1.0341(5) 0.6512(2) 0.64011(18) 0.0182(5) Uani d . 1 . .
C C3 1.1009(5) 0.5203(2) 0.7020(2) 0.0187(5) Uani d . 1 . .
C C4 0.9569(5) 0.4649(2) 0.80468(19) 0.0170(5) Uani d . 1 . .
C C5 0.7538(5) 0.5317(2) 0.8453(2) 0.0177(5) Uani d . 1 . .
H H5 0.6590 0.4898 0.9161 0.021 Uiso calc R 1 . .
C C6 0.6914(5) 0.6612(2) 0.78022(19) 0.0165(5) Uani d . 1 . .
C C7 0.4638(5) 0.7312(2) 0.82410(19) 0.0160(5) Uani d . 1 . .
C C8 0.2407(5) 0.9393(2) 0.7970(2) 0.0188(5) Uani d . 1 . .
H H8 0.0665 0.8848 0.8302 0.023 Uiso calc R 1 . .
C C9 0.3717(6) 0.9834(3) 0.8837(2) 0.0288(6) Uani d . 1 . .
H H9A 0.4320 0.9057 0.9461 0.043 Uiso calc R 1 . .
H H9B 0.2316 1.0332 0.9117 0.043 Uiso calc R 1 . .
H H9C 0.5372 1.0401 0.8500 0.043 Uiso calc R 1 . .
C C10 0.1679(6) 1.0513(2) 0.6922(2) 0.0290(6) Uani d . 1 . .
H H10A 0.3399 1.1034 0.6591 0.043 Uiso calc R 1 . .
H H10B 0.0261 1.1082 0.7108 0.043 Uiso calc R 1 . .
H H10C 0.0902 1.0155 0.6383 0.043 Uiso calc R 1 . .

loop_
_atom_site_aniso_label
_atom_site_aniso_U_11
_atom_site_aniso_U_22
_atom_site_aniso_U_33
_atom_site_aniso_U_12
_atom_site_aniso_U_13
_atom_site_aniso_U_23
Cl1 0.0219(3) 0.0263(3) 0.0289(3) 0.0080(2) -0.0003(2) -0.0129(3)
O1 0.0203(9) 0.0125(8) 0.0194(8) 0.0043(6) 0.0027(7) -0.0019(7)
O2 0.0215(9) 0.0166(8) 0.0197(9) 0.0035(7) 0.0035(7) -0.0011(7)
O3 0.0334(11) 0.0378(12) 0.0238(10) -0.0102(9) 0.0041(8) -0.0030(9)
O4 0.0432(12) 0.0413(12) 0.0239(10) 0.0147(9) 0.0041(9) -0.0130(9)
O5 0.0284(11) 0.0266(10) 0.0409(11) 0.0075(8) -0.0108(9) -0.0020(9)
O6 0.0382(12) 0.0172(9) 0.0545(13) -0.0016(8) -0.0044(10) -0.0131(9)
N1 0.0205(11) 0.0307(12) 0.0175(10) 0.0076(9) -0.0001(8) -0.0049(9)
N2 0.0201(11) 0.0172(11) 0.0291(11) 0.0044(8) 0.0030(9) -0.0068(9)
C1 0.0176(12) 0.0161(12) 0.0170(12) 0.0022(9) -0.0039(9) -0.0050(10)
C2 0.0174(12) 0.0212(12) 0.0155(12) 0.0012(9) -0.0005(9) -0.0057(10)
C3 0.0149(11) 0.0200(12) 0.0248(13) 0.0037(9) -0.0022(10) -0.0122(10)
C4 0.0172(12) 0.0125(11) 0.0210(12) 0.0014(9) -0.0049(9) -0.0049(9)
C5 0.0182(12) 0.0155(12) 0.0193(12) 0.0002(9) 0.0000(9) -0.0059(10)
C6 0.0155(11) 0.0169(11) 0.0184(12) -0.0007(9) -0.0007(9) -0.0078(10)
C7 0.0183(12) 0.0128(11) 0.0162(11) 0.0021(9) -0.0039(9) -0.0041(9)
C8 0.0190(12) 0.0140(11) 0.0243(13) 0.0043(9) 0.0013(10) -0.0081(10)
C9 0.0336(15) 0.0229(14) 0.0324(14) 0.0073(11) -0.0029(12) -0.0128(12)
C10 0.0358(16) 0.0197(13) 0.0272(14) 0.0096(11) -0.0017(12) -0.0029(11)

loop_
_atom_type_symbol
_atom_type_description
_atom_type_scat_dispersion_real
_atom_type_scat_dispersion_imag
_atom_type_scat_source
C C 0.0033 0.0016 'International Tables Vol C Tables 4.2.6.8 and 6.1.1.4'
H H 0.0000 0.0000 'International Tables Vol C Tables 4.2.6.8 and 6.1.1.4'
N N 0.0061 0.0033 'International Tables Vol C Tables 4.2.6.8 and 6.1.1.4'
O O 0.0106 0.0060 'International Tables Vol C Tables 4.2.6.8 and 6.1.1.4'
Cl Cl 0.1484 0.1585 'International Tables Vol C Tables 4.2.6.8 and 6.1.1.4'

loop_
_geom_angle_atom_site_label_1
_geom_angle_atom_site_label_2
_geom_angle_atom_site_label_3
_geom_angle_site_symmetry_1
_geom_angle_site_symmetry_3
_geom_angle
_geom_angle_publ_flag
C7 O1 C8 . . 116.83(18) ?
O4 N1 O3 . . 125.7(2) ?
O4 N1 C2 . . 118.2(2) ?
O3 N1 C2 . . 116.1(2) ?
O6 N2 O5 . . 125.8(2) ?
O6 N2 C4 . . 116.5(2) ?
O5 N2 C4 . . 117.61(19) ?
C2 C1 C6 . . 119.1(2) ?
C2 C1 H1 . . 120.4 ?
C6 C1 H1 . . 120.4 ?
C1 C2 C3 . . 122.5(2) ?
C1 C2 N1 . . 117.2(2) ?
C3 C2 N1 . . 120.3(2) ?
C4 C3 C2 . . 116.1(2) ?
C4 C3 Cl1 . . 120.62(18) ?
C2 C3 Cl1 . . 123.26(19) ?
C5 C4 C3 . . 123.4(2) ?
C5 C4 N2 . . 117.8(2) ?
C3 C4 N2 . . 118.8(2) ?
C4 C5 C6 . . 118.5(2) ?
C4 C5 H5 . . 120.7 ?
C6 C5 H5 . . 120.7 ?
C1 C6 C5 . . 120.3(2) ?
C1 C6 C7 . . 121.8(2) ?
C5 C6 C7 . . 117.9(2) ?
O2 C7 O1 . . 125.9(2) ?
O2 C7 C6 . . 122.6(2) ?
O1 C7 C6 . . 111.5(2) ?
O1 C8 C9 . . 107.98(19) ?
O1 C8 C10 . . 105.83(19) ?
C9 C8 C10 . . 113.8(2) ?
O1 C8 H8 . . 109.7 ?
C9 C8 H8 . . 109.7 ?
C10 C8 H8 . . 109.7 ?
C8 C9 H9A . . 109.5 ?
C8 C9 H9B . . 109.5 ?
H9A C9 H9B . . 109.5 ?
C8 C9 H9C . . 109.5 ?
H9A C9 H9C . . 109.5 ?
H9B C9 H9C . . 109.5 ?
C8 C10 H10A . . 109.5 ?
C8 C10 H10B . . 109.5 ?
H10A C10 H10B . . 109.5 ?
C8 C10 H10C . . 109.5 ?
H10A C10 H10C . . 109.5 ?
H10B C10 H10C . . 109.5 ?

loop_
_geom_bond_atom_site_label_1
_geom_bond_atom_site_label_2
_geom_bond_site_symmetry_2
_geom_bond_distance
_geom_bond_publ_flag
Cl1 C3 . 1.709(2) ?
O1 C7 . 1.328(3) ?
O1 C8 . 1.475(3) ?
O2 C7 . 1.205(3) ?
O3 N1 . 1.227(3) ?
O4 N1 . 1.217(3) ?
O5 N2 . 1.216(3) ?
O6 N2 . 1.215(3) ?
N1 C2 . 1.472(3) ?
N2 C4 . 1.474(3) ?
C1 C2 . 1.382(3) ?
C1 C6 . 1.388(3) ?
C1 H1 . 0.9500 ?
C2 C3 . 1.395(3) ?
C3 C4 . 1.384(3) ?
C4 C5 . 1.382(3) ?
C5 C6 . 1.388(3) ?
C5 H5 . 0.9500 ?
C6 C7 . 1.505(3) ?
C8 C9 . 1.500(3) ?
C8 C10 . 1.503(3) ?
C8 H8 . 1.0000 ?
C9 H9A . 0.9800 ?
C9 H9B . 0.9800 ?
C9 H9C . 0.9800 ?
C10 H10A . 0.9800 ?
C10 H10B . 0.9800 ?
C10 H10C . 0.9800 ?

loop_
_geom_hbond_atom_site_label_D
_geom_hbond_atom_site_label_H
_geom_hbond_atom_site_label_A
_geom_hbond_site_symmetry_A
_geom_hbond_distance_DH
_geom_hbond_distance_HA
_geom_hbond_distance_DA
_geom_hbond_angle_DHA
_geom_hbond_publ_flag
C5 H5 O2 2_667 0.95 2.35 3.178(3) 146 yes

loop_
_geom_torsion_atom_site_label_1
_geom_torsion_atom_site_label_2
_geom_torsion_atom_site_label_3
_geom_torsion_atom_site_label_4
_geom_torsion_site_symmetry_1
_geom_torsion_site_symmetry_2
_geom_torsion_site_symmetry_3
_geom_torsion_site_symmetry_4
_geom_torsion
_geom_torsion_publ_flag
C6 C1 C2 C3 . . . . -1.1(3) ?
C6 C1 C2 N1 . . . . 179.8(2) ?
O4 N1 C2 C1 . . . . -131.1(2) ?
O3 N1 C2 C1 . . . . 48.2(3) ?
O4 N1 C2 C3 . . . . 49.9(3) ?
O3 N1 C2 C3 . . . . -130.8(2) ?
C1 C2 C3 C4 . . . . -0.4(3) ?
N1 C2 C3 C4 . . . . 178.6(2) ?
C1 C2 C3 Cl1 . . . . -178.36(18) ?
N1 C2 C3 Cl1 . . . . 0.6(3) ?
C2 C3 C4 C5 . . . . 1.2(3) ?
Cl1 C3 C4 C5 . . . . 179.18(18) ?
C2 C3 C4 N2 . . . . -178.78(19) ?
Cl1 C3 C4 N2 . . . . -0.8(3) ?
O6 N2 C4 C5 . . . . 87.9(3) ?
O5 N2 C4 C5 . . . . -92.3(3) ?
O6 N2 C4 C3 . . . . -92.1(3) ?
O5 N2 C4 C3 . . . . 87.7(3) ?
C3 C4 C5 C6 . . . . -0.3(3) ?
N2 C4 C5 C6 . . . . 179.6(2) ?
C2 C1 C6 C5 . . . . 2.0(3) ?
C2 C1 C6 C7 . . . . -177.5(2) ?
C4 C5 C6 C1 . . . . -1.3(3) ?
C4 C5 C6 C7 . . . . 178.3(2) ?
C8 O1 C7 O2 . . . . 1.9(3) ?
C8 O1 C7 C6 . . . . -178.73(17) ?
C1 C6 C7 O2 . . . . 170.8(2) ?
C5 C6 C7 O2 . . . . -8.8(3) ?
C1 C6 C7 O1 . . . . -8.7(3) ?
C5 C6 C7 O1 . . . . 171.78(19) ?
C7 O1 C8 C9 . . . . 84.7(2) ?
C7 O1 C8 C10 . . . . -153.16(19) ?

loop_
_cod_related_entry_id
_cod_related_entry_database
_cod_related_entry_code
1 ChemSpider 3628085
